data_2010091
loop_
_publ_author_name
'Hu, Guozhi'
'Holt, Elizabeth M.'

_publ_section_title
;
 Bis[aqua(15-crown-5)sodium] bis[(15-crown-5)sodium]
 hexaiodotetracopper(I) tetraiododicopper(I)
;
_journal_issue 10
_journal_name_full 'Acta Crystallographica Section C'
_journal_page_first 1578
_journal_page_last 1580
_journal_paper_doi 10.1107/S0108270194005354
_journal_volume 50
_journal_year 1994
_chemical_formula_moiety 'C20 H42 Cu3 I5 Na2 O11'
_chemical_formula_structural 'C40 H84 Cu6 I10 Na4 O22'
_chemical_formula_sum 'C40 H84 Cu6 I10 Na4 O22'
_chemical_formula_weight 2659.36
_chemical_name_systematic
;
   bisaquotetra(sodium-15-crown-5)tetraiododicopper(I)hexaiodotetracopper(I)]
;
_space_group_IT_number 14
_symmetry_cell_setting monoclinic
_symmetry_space_group_name_Hall '-P 2ybc'
_symmetry_space_group_name_H-M 'P 1 21/c 1'
_cell_angle_alpha 90.00
_cell_angle_beta 96.11(3)
_cell_angle_gamma 90.00
_cell_formula_units_Z 2
_cell_length_a 14.046(3)
_cell_length_b 33.013(7)
_cell_length_c 8.425(2)
_cell_measurement_reflns_used 21
_cell_measurement_temperature 295(2)
_cell_measurement_theta_max 10.634
_cell_measurement_theta_min 6.79
_cell_volume 3884.5(15)
_computing_cell_refinement XSCANS
_computing_data_collection XSCANS
_computing_data_reduction XSCANS
_computing_molecular_graphics XP
_computing_publication_material SHELXL93
_computing_structure_refinement 'SHELXL93 (Sheldrick, 1993)'
_computing_structure_solution 'SHELXS86 (Sheldrick, 1990)'
_diffrn_ambient_temperature 293(2)
_diffrn_measurement_device 'Siemens P3 4-circle-diffractometer'
_diffrn_measurement_method \q/2\q
_diffrn_radiation_monochromator graphite
_diffrn_radiation_source 'fine-focus sealed tube'
_diffrn_radiation_type MoK\a
_diffrn_radiation_wavelength .71069
_diffrn_reflns_av_R_equivalents .0563
_diffrn_reflns_av_sigmaI/netI .1928
_diffrn_reflns_limit_h_max 16
_diffrn_reflns_limit_h_min -16
_diffrn_reflns_limit_k_max 1
_diffrn_reflns_limit_k_min -39
_diffrn_reflns_limit_l_max 10
_diffrn_reflns_limit_l_min -1
_diffrn_reflns_number 9004
_diffrn_reflns_theta_max 25.00
_diffrn_reflns_theta_min 1.92
_diffrn_standards_decay_% .009
_diffrn_standards_interval_count 97
_diffrn_standards_number 3
_exptl_absorpt_coefficient_mu 5.631
_exptl_absorpt_correction_T_max .794
_exptl_absorpt_correction_T_min .352
_exptl_absorpt_correction_type empirical
_exptl_crystal_colour colorless
_exptl_crystal_density_diffrn 2.273
_exptl_crystal_description needle
_exptl_crystal_F_000 2496
_exptl_crystal_size_max .4
_exptl_crystal_size_mid .3
_exptl_crystal_size_min .2
_refine_diff_density_max 1.821
_refine_diff_density_min -1.003
_refine_ls_extinction_method negligble
_refine_ls_goodness_of_fit_all .907
_refine_ls_goodness_of_fit_obs 1.197
_refine_ls_hydrogen_treatment 'H atoms refined using a riding model'
_refine_ls_matrix_type full
_refine_ls_number_parameters 370
_refine_ls_number_reflns 6778
_refine_ls_number_restraints 0
_refine_ls_R_factor_all .1839
_refine_ls_R_factor_obs .0690
_refine_ls_shift/esd_max .030
_refine_ls_shift/esd_mean .016
_refine_ls_structure_factor_coef Fsqd
_refine_ls_weighting_scheme
; calc w=1/[\s^2^(F~o~^2^)+(0.0896P)^2^
+0.0000P] where P=(F~o~^2^+2F~c~^2^)/3
;
_refine_ls_wR_factor_all .2272
_refine_ls_wR_factor_obs .1673
_reflns_number_observed 1887
_reflns_number_total 6829
_reflns_observed_criterion F>4\s(F)
_cod_data_source_file cr1125.cif
_cod_data_source_block holt_compound_1
_cod_original_sg_symbol_H-M 'P 21/c'
_cod_database_code 2010091

loop_
_symmetry_equiv_pos_as_xyz
'x, y, z'
'-x, 1/2+y, 1/2-z'
'-x, -y, -z'
'x, -1/2-y, -1/2+z'

loop_
_atom_site_aniso_label
_atom_site_aniso_U_11
_atom_site_aniso_U_22
_atom_site_aniso_U_33
_atom_site_aniso_U_12
_atom_site_aniso_U_13
_atom_site_aniso_U_23
I1 .0360(10) .0660(10) .0470(10) -.0030(10) .0040(10) .0040(10)
I2 .0400(10) .0700(10) .0510(10) -.0090(10) .0020(10) .0010(10)
I3 .0580(10) .0550(10) .0730(10) .0020(10) -.0010(10) -.0020(10)
I4 .0850(10) .0710(10) .0860(10) .0020(10) .0210(10) -.0010(10)
I5 .0770(10) .0660(10) .112(2) -.0050(10) .0240(10) .0150(10)
Cu1 .105(2) .109(3) .064(2) -.030(2) -.026(2) .019(2)
Cu2 .086(2) .089(2) .063(2) -.006(2) -.011(2) .008(2)
Cu3 .071(2) .071(2) .092(2) .004(2) .011(2) -.004(2)
Na1 .040(4) .078(6) .070(6) -.009(4) .008(4) -.020(5)
O11 .057(8) .082(11) .069(11) .000(8) .022(8) -.004(9)
O12 .062(8) .064(10) .058(10) .001(7) -.001(7) .009(8)
O13 .050(7) .078(10) .072(10) .001(7) .010(7) -.007(9)
O14 .040(7) .065(9) .075(10) -.002(7) -.011(7) -.006(9)
O15 .084(10) .077(11) .065(10) -.011(9) .005(8) -.020(9)
C10 .038(11) .085(18) .10(2) -.010(11) .018(12) -.002(15)
C11 .073(14) .096(19) .050(14) .034(13) -.009(11) .049(14)
C12 .077(15) .080(17) .067(17) .006(13) -.024(13) .002(14)
C13 .074(14) .087(18) .053(14) -.007(13) .020(12) -.030(13)
C14 .039(10) .091(18) .081(17) -.004(11) .018(11) .005(15)
C15 .049(12) .066(15) .094(19) .001(11) .025(13) .003(14)
C16 .037(11) .11(2) .10(2) -.010(13) -.011(13) .024(17)
C17 .051(11) .092(17) .062(15) -.049(12) -.004(11) -.010(13)
C18 .062(13) .058(15) .11(2) .001(12) .023(13) -.009(14)
C19 .063(13) .091(18) .065(16) -.014(13) .020(12) -.006(14)
Na2 .076(5) .070(6) .071(6) .007(5) .015(5) -.003(5)
O21 .115(16) .102(17) .104(15) -.042(13) .002(12) -.021(13)
O22 .19(3) .15(2) .13(2) -.02(2) .052(19) -.051(18)
O23 .076(11) .115(17) .134(17) .002(11) .016(11) .018(14)
O24 .093(14) .17(2) .110(17) .066(15) .037(13) .043(16)
O25 .110(14) .088(14) .135(17) .019(12) .001(14) .016(13)
O31 .067(10) .16(2) .112(14) -.006(11) -.015(10) .035(14)
C20 .13(3) .22(6) .34(7) -.06(4) .15(4) -.05(5)
C21 .11(3) .29(8) .27(6) -.11(4) .06(3) -.09(6)
C22 .15(3) .12(3) .12(3) .06(3) .03(3) .00(3)
C23 .26(5) .051(17) .08(2) .04(2) -.08(3) -.010(16)
C24 .08(2) .14(3) .15(3) -.05(2) -.02(2) .05(3)
C25 .06(2) .36(8) .14(4) -.02(4) -.00(2) -.00(4)
C26 .13(3) .15(3) .12(3) .04(3) .05(2) .02(3)
C27 .19(4) .08(2) .16(4) .06(2) .06(3) -.04(2)
C28 .23(5) .10(3) .26(6) -.04(4) -.14(4) -.02(4)
C29 .09(2) .15(4) .26(5) -.06(2) -.01(3) .01(3)

loop_
_atom_site_label
_atom_site_fract_x
_atom_site_fract_y
_atom_site_fract_z
_atom_site_U_iso_or_equiv
_atom_site_thermal_displace_type
_atom_site_calc_flag
_atom_site_refinement_flags
_atom_site_occupancy
_atom_site_type_symbol
I1 .30050(10) .73130(10) .0456(2) .0500(10) Uani d . 1 I
I2 .56680(10) .77590(10) .3699(2) .0540(10) Uani d . 1 I
I3 .44240(10) .65810(10) .4338(2) .0620(10) Uani d . 1 I
I4 .13890(10) .42020(10) .2899(2) .0800(10) Uani d . 1 I
I5 .05530(10) .54820(10) .3552(2) .0840(10) Uani d . 1 I
Cu1 .4753(2) .77330(10) .0948(4) .0950(10) Uani d . 1 Cu
Cu2 .3996(2) .73110(10) .3167(3) .0810(10) Uani d . 1 Cu
Cu3 .0496(2) .47280(10) .4241(4) .0780(10) Uani d . 1 Cu
Na1 .0670(5) .3534(2) .5288(10) .062(2) Uani d . 1 Na
O11 .1873(9) .3045(5) .4837(17) .068(4) Uani d . 1 O
O12 .1988(9) .3497(4) .7444(17) .062(4) Uani d . 1 O
O13 .0158(9) .3326(5) .7858(17) .066(4) Uani d . 1 O
O14 -.1054(8) .3446(4) .5125(18) .061(4) Uani d . 1 O
O15 .0088(10) .3080(5) .3055(17) .075(4) Uani d . 1 O
C10 .2735(13) .3228(7) .529(3) .072(7) Uani d . 1 C
H10A .2766(13) .3474(7) .479(3) .080 Uiso d R 1 H
H10B .3234(13) .3069(7) .503(3) .080 Uiso d R 1 H
C11 .2785(15) .3286(7) .699(2) .074(7) Uani d . 1 C
H11A .2818(15) .3027(7) .751(2) .080 Uiso d R 1 H
H11B .3361(15) .3432(7) .734(2) .080 Uiso d R 1 H
C12 .1773(15) .3420(8) .895(3) .077(7) Uani d . 1 C
H12A .2183(15) .3568(8) .973(3) .080 Uiso d R 1 H
H12B .1841(15) .3136(8) .917(3) .080 Uiso d R 1 H
C13 .0733(14) .3553(7) .906(3) .070(7) Uani d . 1 C
H13A .0530(14) .3511(7) 1.010(3) .080 Uiso d R 1 H
H13B .0669(14) .3836(7) .880(3) .080 Uiso d R 1 H
C14 -.0844(12) .3385(7) .788(3) .069(6) Uani d . 1 C
H14A -.0994(12) .3668(7) .794(3) .080 Uiso d R 1 H
H14B -.1061(12) .3250(7) .878(3) .080 Uiso d R 1 H
C15 -.1350(14) .3210(7) .640(3) .069(7) Uani d . 1 C
H15A -.1143(14) .2935(7) .631(3) .080 Uiso d R 1 H
H15B -.2033(14) .3210(7) .641(3) .080 Uiso d R 1 H
C16 -.1411(14) .3313(8) .360(3) .082(8) Uani d . 1 C
H16A -.1333(14) .3535(8) .289(3) .080 Uiso d R 1 H
H16B -.2079(14) .3247(8) .354(3) .080 Uiso d R 1 H
C17 -.0817(13) .2947(7) .300(3) .069(7) Uani d . 1 C
H17A -.0847(13) .2728(7) .374(3) .080 Uiso d R 1 H
H17B -.1056(13) .2856(7) .195(3) .080 Uiso d R 1 H
C18 .0794(14) .2783(7) .268(3) .075(7) Uani d . 1 C
H18A .0698(14) .2709(7) .157(3) .080 Uiso d R 1 H
H18B .0726(14) .2543(7) .331(3) .080 Uiso d R 1 H
C19 .1758(14) .2942(8) .309(3) .072(7) Uani d . 1 C
H19A .2231(14) .2749(8) .285(3) .080 Uiso d R 1 H
H19B .1833(14) .3184(8) .249(3) .080 Uiso d R 1 H
Na2 .3481(6) .5424(3) .7462(10) .072(2) Uani d . 1 Na
O21 .2072(15) .5076(7) .812(2) .108(6) Uani d . 1 O
O22 .255(2) .5826(8) .902(3) .155(10) Uani d . 1 O
O23 .4495(12) .5851(7) .916(2) .108(6) Uani d . 1 O
O24 .5151(15) .5293(8) .725(3) .121(8) Uani d . 1 O
O25 .3762(15) .4707(6) .778(3) .112(6) Uani d . 1 O
O31 .2999(11) .5693(7) .500(2) .115(7) Uani d . 1 O
C20 .150(3) .5250(18) .900(7) .22(3) Uani d . 1 C
H20A .131(3) .5078(18) .961(7) .080 Uiso d R 1 H
H20B .094(3) .5299(18) .805(7) .080 Uiso d R 1 H
C21 .169(3) .5643(17) .944(6) .22(3) Uani d . 1 C
H21A .120(3) .5795(17) .883(6) .080 Uiso d R 1 H
H21B .161(3) .5683(17) 1.055(6) .080 Uiso d R 1 H
C22 .301(3) .6043(12) 1.013(4) .128(13) Uani d . 1 C
H22A .320(3) .5882(12) 1.106(4) .080 Uiso d R 1 H
H22B .265(3) .6269(12) 1.044(4) .080 Uiso d R 1 H
C23 .403(3) .6189(8) .957(3) .135(15) Uani d . 1 C
H23A .386(3) .6337(8) .860(3) .080 Uiso d R 1 H
H23B .440(3) .6363(8) 1.032(3) .080 Uiso d R 1 H
C24 .534(2) .5931(11) .851(4) .126(13) Uani d . 1 C
H24A .576(2) .6100(11) .919(4) .080 Uiso d R 1 H
H24B .516(2) .6069(11) .752(4) .080 Uiso d R 1 H
C25 .580(2) .5514(17) .811(5) .19(2) Uani d . 1 C
H25A .637(2) .5550(17) .758(5) .080 Uiso d R 1 H
H25B .599(2) .5390(17) .912(5) .080 Uiso d R 1 H
C26 .537(3) .4878(11) .739(4) .131(12) Uani d . 1 C
H26A .554(3) .4821(11) .850(4) .080 Uiso d R 1 H
H26B .592(3) .4822(11) .682(4) .080 Uiso d R 1 H
C27 .463(3) .4641(10) .685(5) .140(14) Uani d . 1 C
H27A .449(3) .4706(10) .574(5) .080 Uiso d R 1 H
H27B .480(3) .4360(10) .692(5) .080 Uiso d R 1 H
C28 .296(3) .4507(12) .741(6) .21(2) Uani d . 1 C
H28A .309(3) .4231(12) .772(6) .080 Uiso d R 1 H
H28B .275(3) .4508(12) .628(6) .080 Uiso d R 1 H
C29 .217(2) .4656(12) .815(6) .165(18) Uani d . 1 C
H29A .157(2) .4525(12) .777(6) .080 Uiso d R 1 H
H29B .230(2) .4595(12) .927(6) .080 Uiso d R 1 H

loop_
_atom_type_symbol
_atom_type_description
_atom_type_scat_dispersion_real
_atom_type_scat_dispersion_imag
_atom_type_scat_source
C C .0033 .0016 'International Tables Vol C Tables 4.2.6.8 and 6.1.1.4'
H H .0000 .0000 'International Tables Vol C Tables 4.2.6.8 and 6.1.1.4'
Na Na .0362 .0249 'International Tables Vol C Tables 4.2.6.8 and 6.1.1.4'
Cu Cu .3201 1.2651 'International Tables Vol C Tables 4.2.6.8 and 6.1.1.4'
I I -.4742 1.8119 'International Tables Vol C Tables 4.2.6.8 and 6.1.1.4'

loop_
_geom_angle_atom_site_label_1
_geom_angle_atom_site_label_2
_geom_angle_atom_site_label_3
_geom_angle_site_symmetry_1
_geom_angle_site_symmetry_3
_geom_angle
_geom_angle_publ_flag
Cu2 I1 Cu2 . 4_575 110.88(11) no
Cu2 I1 Cu1 . . 58.88(10) no
Cu2 I1 Cu1 4_575 . 52.42(9) no
Cu1 I2 Cu2 . . 59.60(10) no
Cu1 I2 Cu1 . 4_576 111.26(11) no
Cu2 I2 Cu1 . 4_576 51.67(9) no
Cu2 I3 Cu1 . 4_576 55.57(10) no
Cu3 I4 Na1 . . 89.3(2) no
Cu3 I5 Cu3 . 3_566 62.74(12) no
Cu2 Cu1 I2 4_575 . 174.8(2) no
Cu2 Cu1 Cu2 4_575 . 118.34(15) no
I2 Cu1 Cu2 . . 64.73(10) no
Cu2 Cu1 I3 4_575 4_575 62.10(11) no
I2 Cu1 I3 . 4_575 118.86(14) no
Cu2 Cu1 I3 . 4_575 138.5(2) no
Cu2 Cu1 I1 4_575 . 63.29(11) no
I2 Cu1 I1 . . 120.17(12) no
Cu2 Cu1 I1 . . 55.53(9) no
I3 Cu1 I1 4_575 . 104.05(12) no
Cu2 Cu1 I2 4_575 4_575 61.54(11) no
I2 Cu1 I2 . 4_575 113.64(14) no
Cu2 Cu1 I2 . 4_575 114.1(2) no
I3 Cu1 I2 4_575 4_575 102.08(11) no
I1 Cu1 I2 . 4_575 93.98(11) no
Cu1 Cu2 I1 4_576 . 171.8(2) no
Cu1 Cu2 Cu1 4_576 . 122.4(2) no
I1 Cu2 Cu1 . . 65.59(10) no
Cu1 Cu2 I3 4_576 . 62.33(11) no
I1 Cu2 I3 . . 114.69(13) no
Cu1 Cu2 I3 . . 130.5(2) no
Cu1 Cu2 I2 4_576 . 66.79(12) no
I1 Cu2 I2 . . 121.15(12) no
Cu1 Cu2 I2 . . 55.66(9) no
I3 Cu2 I2 . . 105.66(11) no
Cu1 Cu2 I1 4_576 4_576 64.30(11) no
I1 Cu2 I1 . 4_576 110.73(12) no
Cu1 Cu2 I1 . 4_576 121.6(2) no
I3 Cu2 I1 . 4_576 104.87(11) no
I2 Cu2 I1 . 4_576 97.36(11) no
I4 Cu3 I5 . . 123.16(13) no
I4 Cu3 I5 . 3_566 119.59(13) no
I5 Cu3 I5 . 3_566 117.26(12) no
I4 Cu3 Cu3 . 3_566 177.7(2) no
I5 Cu3 Cu3 . 3_566 59.17(12) no
I5 Cu3 Cu3 3_566 3_566 58.09(11) no
O11 Na1 O14 . . 128.8(6) no
O11 Na1 O12 . . 66.1(5) no
O14 Na1 O12 . . 134.8(6) no
O11 Na1 O13 . . 103.2(6) no
O14 Na1 O13 . . 68.4(5) no
O12 Na1 O13 . . 66.5(5) no
O11 Na1 O15 . . 69.7(5) no
O14 Na1 O15 . . 68.8(5) no
O12 Na1 O15 . . 133.9(6) no
O13 Na1 O15 . . 113.4(6) no
O11 Na1 I4 . . 95.1(4) no
O14 Na1 I4 . . 115.1(5) no
O12 Na1 I4 . . 103.6(4) no
O13 Na1 I4 . . 152.3(5) no
O15 Na1 I4 . . 92.3(4) no
C10 O11 C19 . . 111.9(15) no
C10 O11 Na1 . . 106.1(13) no
C19 O11 Na1 . . 107.7(12) no
C12 O12 C11 . . 115.1(16) no
C12 O12 Na1 . . 118.4(12) no
C11 O12 Na1 . . 112.6(12) no
C13 O13 C14 . . 113.8(15) no
C13 O13 Na1 . . 106.1(12) no
C14 O13 Na1 . . 110.8(12) no
C16 O14 C15 . . 114.6(16) no
C16 O14 Na1 . . 110.3(11) no
C15 O14 Na1 . . 113.1(11) no
C17 O15 C18 . . 116.1(17) no
C17 O15 Na1 . . 117.3(13) no
C18 O15 Na1 . . 113.3(13) no
O11 C10 C11 . . 106.5(17) no
O11 C10 Na1 . . 48.6(9) no
C11 C10 Na1 . . 84.4(12) no
O12 C11 C10 . . 112.4(17) no
O12 C12 C13 . . 107.9(18) no
O13 C13 C12 . . 106.1(16) no
O13 C14 C15 . . 108.9(17) no
O14 C15 C14 . . 105.5(17) no
O14 C16 C17 . . 112.6(17) no
O15 C17 C16 . . 105.7(17) no
O15 C18 C19 . . 110.1(19) no
C18 C19 O11 . . 108.4(17) no
O31 Na2 O22 . . 99.0(9) no
O31 Na2 O23 . . 114.6(8) no
O22 Na2 O23 . . 70.2(9) no
O31 Na2 O24 . . 101.4(7) no
O22 Na2 O24 . . 138.0(11) no
O23 Na2 O24 . . 68.0(9) no
O31 Na2 O25 . . 120.7(8) no
O22 Na2 O25 . . 125.9(9) no
O23 Na2 O25 . . 115.9(8) no
O24 Na2 O25 . . 71.6(8) no
O31 Na2 O21 . . 102.9(7) no
O22 Na2 O21 . . 67.8(9) no
O23 Na2 O21 . . 126.9(8) no
O24 Na2 O21 . . 139.8(10) no
O25 Na2 O21 . . 68.6(8) no
C20 O21 C29 . . 120(3) no
C20 O21 Na2 . . 120(3) no
C29 O21 Na2 . . 113.7(19) no
C22 O22 C21 . . 115(3) no
C22 O22 Na2 . . 117(2) no
C21 O22 Na2 . . 116(3) no
C23 O23 C24 . . 113(3) no
C23 O23 Na2 . . 111.7(18) no
C24 O23 Na2 . . 111.0(19) no
C25 O24 C26 . . 111(3) no
C25 O24 Na2 . . 119(2) no
C26 O24 Na2 . . 112(2) no
C28 O25 C27 . . 121(3) no
C28 O25 Na2 . . 110(2) no
C27 O25 Na2 . . 102.4(16) no
O21 C20 C21 . . 118(4) no
C20 C21 O22 . . 119(4) no
O22 C22 C23 . . 110(3) no
O23 C23 C22 . . 107(3) no
O23 C24 C25 . . 108(3) no
O24 C25 C24 . . 109(3) no
C27 C26 O24 . . 113(3) no
C26 C27 O25 . . 112(3) no
C26 C27 Na2 . . 82(2) no
O25 C27 Na2 . . 48.9(11) no
O25 C28 C29 . . 114(4) no
O21 C29 C28 . . 114(3) no

loop_
_geom_bond_atom_site_label_1
_geom_bond_atom_site_label_2
_geom_bond_site_symmetry_2
_geom_bond_distance
_geom_bond_publ_flag
I1 Cu2 . 2.545(3) yes
I1 Cu2 4_575 2.787(3) yes
I1 Cu1 . 2.811(3) yes
I2 Cu1 . 2.530(3) yes
I2 Cu2 . 2.771(3) yes
I2 Cu1 4_576 2.897(4) yes
I3 Cu2 . 2.649(4) yes
I3 Cu1 4_576 2.655(4) yes
I4 Cu3 . 2.484(3) yes
I4 Na1 . 3.220(8) yes
I5 Cu3 . 2.557(4) yes
I5 Cu3 3_566 2.587(3) yes
Cu1 Cu2 4_575 2.472(4) yes
Cu1 Cu2 . 2.643(4) yes
Cu3 Cu3 3_566 2.678(6) yes
Na1 O11 . 2.40(2) no
Na1 O14 . 2.427(13) no
Na1 O12 . 2.45(2) no
Na1 O13 . 2.45(2) no
Na1 O15 . 2.48(2) no
O11 C10 . 1.37(2) no
O11 C19 . 1.50(2) no
O12 C12 . 1.36(2) no
O12 C11 . 1.41(2) no
O13 C13 . 1.44(2) no
O13 C14 . 1.42(2) no
O14 C16 . 1.40(3) no
O14 C15 . 1.43(2) no
O15 C17 . 1.34(2) no
O15 C18 . 1.45(2) no
C10 C11 . 1.44(3) no
C12 C13 . 1.54(3) no
C14 C15 . 1.48(3) no
C16 C17 . 1.58(3) no
C18 C19 . 1.46(3) no
Na2 O31 . 2.29(2) no
Na2 O22 . 2.36(3) no
Na2 O23 . 2.37(2) no
Na2 O24 . 2.41(2) no
Na2 O25 . 2.41(2) no
Na2 O21 . 2.40(2) no
O21 C20 . 1.29(4) no
O21 C29 . 1.39(4) no
O22 C22 . 1.29(4) no
O22 C21 . 1.43(4) no
O23 C23 . 1.35(3) no
O23 C24 . 1.38(3) no
O24 C25 . 1.32(4) no
O24 C26 . 1.41(4) no
O25 C28 . 1.31(4) no
O25 C27 . 1.54(3) no
C20 C21 . 1.37(6) no
C22 C23 . 1.63(4) no
C24 C25 . 1.58(5) no
C26 C27 . 1.34(4) no
C28 C29 . 1.43(5) no
